data_7154068
loop_
_publ_author_name
'Atzori, Matteo'
'Pop, Flavia'
'Cauchy, Thomas'
'Mercuri, Maria Laura'
'Avarvari, Narcis'

_publ_section_title
;
 Thiophene-benzoquinones: synthesis, crystal structures and preliminary
 coordination chemistry of derived anilate ligands.
;
_journal_issue 43
_journal_name_full 'Organic &amp; biomolecular chemistry'
_journal_page_first 8752
_journal_page_last 8763
_journal_paper_doi 10.1039/c4ob01582g
_journal_volume 12
_journal_year 2014
_chemical_formula_moiety 'C22 H20 O8 S2'
_chemical_formula_sum 'C22 H20 O8 S2'
_chemical_formula_weight 476.50
_chemical_name_systematic
;
 ?
;
_space_group_IT_number 15
_symmetry_cell_setting monoclinic
_symmetry_space_group_name_Hall '-C 2yc'
_symmetry_space_group_name_H-M 'C 1 2/c 1'
_atom_sites_solution_hydrogens geom
_atom_sites_solution_primary direct
_atom_sites_solution_secondary difmap
_audit_creation_method SHELXL-97
_cell_angle_alpha 90.00
_cell_angle_beta 111.534(6)
_cell_angle_gamma 90.00
_cell_formula_units_Z 4
_cell_length_a 20.4414(19)
_cell_length_b 6.6136(9)
_cell_length_c 17.1675(11)
_cell_measurement_reflns_used 5960
_cell_measurement_temperature 293(2)
_cell_measurement_theta_max 30.50
_cell_measurement_theta_min 3.36
_cell_volume 2158.9(4)
_computing_cell_refinement 'Dirax/lsq (Duisenberg & Schreurs, 1989-2000)'
_computing_data_collection KappaCCD
_computing_data_reduction 'Denzo and Scalepak'
_computing_structure_refinement 'SHELXL-97 (Sheldrick, 1997)'
_diffrn_ambient_temperature 293(2)
_diffrn_measured_fraction_theta_full 0.991
_diffrn_measured_fraction_theta_max 0.991
_diffrn_measurement_device_type 'Nonius Kappa CCD'
_diffrn_measurement_method 'phi and omega scans'
_diffrn_radiation_monochromator graphite
_diffrn_radiation_source 'fine-focus sealed tube'
_diffrn_radiation_type MoK\a
_diffrn_radiation_wavelength 0.71073
_diffrn_reflns_av_R_equivalents 0.0299
_diffrn_reflns_av_sigmaI/netI 0.0267
_diffrn_reflns_limit_h_max 29
_diffrn_reflns_limit_h_min -29
_diffrn_reflns_limit_k_max 9
_diffrn_reflns_limit_k_min -8
_diffrn_reflns_limit_l_max 21
_diffrn_reflns_limit_l_min -24
_diffrn_reflns_number 13312
_diffrn_reflns_theta_full 30.50
_diffrn_reflns_theta_max 30.50
_diffrn_reflns_theta_min 3.36
_exptl_absorpt_coefficient_mu 0.282
_exptl_absorpt_correction_T_max 0.7461
_exptl_absorpt_correction_T_min 0.5999
_exptl_absorpt_correction_type multi-scan
_exptl_absorpt_process_details sadabs
_exptl_crystal_colour black
_exptl_crystal_density_diffrn 1.468
_exptl_crystal_density_meas ?
_exptl_crystal_density_method 'not measured'
_exptl_crystal_description prism
_exptl_crystal_F_000 928
_exptl_crystal_size_max 0.6
_exptl_crystal_size_mid 0.2
_exptl_crystal_size_min 0.2
_refine_diff_density_max 0.393
_refine_diff_density_min -0.376
_refine_diff_density_rms 0.058
_refine_ls_extinction_method none
_refine_ls_goodness_of_fit_ref 1.051
_refine_ls_hydrogen_treatment constr
_refine_ls_matrix_type full
_refine_ls_number_parameters 145
_refine_ls_number_reflns 3274
_refine_ls_number_restraints 0
_refine_ls_restrained_S_all 1.051
_refine_ls_R_factor_all 0.0688
_refine_ls_R_factor_gt 0.0494
_refine_ls_shift/su_max 0.001
_refine_ls_shift/su_mean 0.000
_refine_ls_structure_factor_coef Fsqd
_refine_ls_weighting_details 'calc w=1/[\s^2^(Fo^2^)+(0.0594P)^2^+2.8921P] where P=(Fo^2^+2Fc^2^)/3'
_refine_ls_weighting_scheme calc
_refine_ls_wR_factor_gt 0.1259
_refine_ls_wR_factor_ref 0.1426
_reflns_number_gt 2507
_reflns_number_total 3274
_reflns_threshold_expression >2sigma(I)
_cod_data_source_file c4ob01582g2.cif
_cod_data_source_block 4a
_cod_depositor_comments
;
The following automatic conversions were performed:

'_symmetry_cell_setting' value 'Monoclinic' changed to 'monoclinic'
according to
/usr/data/users/saulius/crontab/automatic-downloads/rss-feeds/RSC/lib/dictionaries/cif_core.dic
dictionary named 'cif_core.dic' version 2.4.2 from 2011-04-26.

Automatic conversion script
Id: cif_fix_values 2281 2013-09-26 08:29:07Z andrius 

 Adding full bibliography for 7154065--7154070.cif.

The following automatic conversions were performed:

'_exptl_crystal_density_meas' value 'not measured' was changed to '?'
- the value is perceived as not measured.

Automatic conversion script
Id: cif_fix_values 3008 2015-01-20 13:52:24Z robertas 
;
_cod_original_sg_symbol_H-M C2/c
_cod_database_code 7154068

loop_
_symmetry_equiv_pos_as_xyz
'x, y, z'
'-x, y, -z+1/2'
'x+1/2, y+1/2, z'
'-x+1/2, y+1/2, -z+1/2'
'-x, -y, -z'
'x, -y, z-1/2'
'-x+1/2, -y+1/2, -z'
'x+1/2, -y+1/2, z-1/2'

loop_
_atom_site_label
_atom_site_type_symbol
_atom_site_fract_x
_atom_site_fract_y
_atom_site_fract_z
_atom_site_U_iso_or_equiv
_atom_site_adp_type
_atom_site_occupancy
_atom_site_symmetry_multiplicity
_atom_site_calc_flag
_atom_site_refinement_flags
C1 C 0.20104(7) 0.2076(3) 0.91777(9) 0.0302(3) Uani 1 1 d .
C2 C 0.25496(8) 0.3716(3) 0.93335(9) 0.0300(3) Uani 1 1 d .
C3 C 0.19448(7) 0.0996(2) 0.98971(9) 0.0277(3) Uani 1 1 d .
C4 C 0.13858(8) -0.0522(3) 0.97224(10) 0.0303(3) Uani 1 1 d .
C5 C 0.06888(8) -0.0304(3) 0.92345(10) 0.0320(3) Uani 1 1 d .
C6 C 0.02952(10) -0.2119(3) 0.91631(13) 0.0440(4) Uani 1 1 d .
C7 C 0.06938(12) -0.3695(3) 0.95880(17) 0.0549(6) Uani 1 1 d .
H14 H 0.0524 -0.4993 0.9602 0.066 Uiso 1 1 calc R
C8 C -0.03482(13) 0.1355(5) 0.8480(3) 0.0934(12) Uani 1 1 d .
H16A H -0.0540 0.2133 0.8825 0.112 Uiso 1 1 calc R
H16B H -0.0477 0.2062 0.7949 0.112 Uiso 1 1 calc R
C9 C -0.06916(14) -0.0430(6) 0.8321(3) 0.130(2) Uani 1 1 d .
H15A H -0.0821 -0.0678 0.7726 0.156 Uiso 1 1 calc R
H15B H -0.1128 -0.0217 0.8412 0.156 Uiso 1 1 calc R
C10 C 0.19405(10) 0.5635(3) 0.80651(11) 0.0447(4) Uani 1 1 d .
H9A H 0.1949 0.7092 0.8134 0.054 Uiso 1 1 calc R
H9B H 0.1530 0.5109 0.8152 0.054 Uiso 1 1 calc R
C11 C 0.19085(11) 0.5116(4) 0.72084(12) 0.0494(5) Uani 1 1 d .
H10A H 0.1491 0.5686 0.6801 0.074 Uiso 1 1 calc R
H10B H 0.1900 0.3673 0.7145 0.074 Uiso 1 1 calc R
H10C H 0.2314 0.5655 0.7126 0.074 Uiso 1 1 calc R
O1 O 0.16740(7) 0.1546(2) 0.84596(8) 0.0462(4) Uani 1 1 d .
O2 O 0.25809(7) 0.4739(2) 0.86732(8) 0.0452(4) Uani 1 1 d .
O3 O 0.03933(6) 0.1465(2) 0.88664(9) 0.0463(4) Uani 1 1 d .
O4 O -0.04141(8) -0.2210(3) 0.87183(13) 0.0706(6) Uani 1 1 d .
S1 S 0.15494(3) -0.29768(7) 1.00937(4) 0.04465(16) Uani 1 1 d .

loop_
_atom_site_aniso_label
_atom_site_aniso_U_11
_atom_site_aniso_U_22
_atom_site_aniso_U_33
_atom_site_aniso_U_23
_atom_site_aniso_U_13
_atom_site_aniso_U_12
C1 0.0209(6) 0.0398(9) 0.0264(7) -0.0018(6) 0.0047(5) -0.0025(6)
C2 0.0222(6) 0.0384(8) 0.0269(7) 0.0022(6) 0.0061(5) -0.0023(6)
C3 0.0197(6) 0.0324(8) 0.0285(7) -0.0012(6) 0.0058(5) -0.0013(5)
C4 0.0233(6) 0.0324(8) 0.0322(7) -0.0009(6) 0.0067(5) -0.0024(6)
C5 0.0239(6) 0.0348(8) 0.0341(8) -0.0023(6) 0.0067(6) -0.0043(6)
C6 0.0295(8) 0.0453(11) 0.0509(10) -0.0076(9) 0.0073(7) -0.0129(7)
C7 0.0463(11) 0.0348(10) 0.0802(16) -0.0060(10) 0.0192(10) -0.0142(9)
C8 0.0305(10) 0.0677(17) 0.140(3) -0.0061(19) -0.0180(14) 0.0079(11)
C9 0.0327(12) 0.127(3) 0.172(4) 0.085(3) -0.0294(17) -0.0286(16)
C10 0.0424(10) 0.0484(11) 0.0362(9) 0.0089(8) 0.0061(7) 0.0023(8)
C11 0.0454(10) 0.0629(13) 0.0331(9) 0.0068(9) 0.0064(7) 0.0060(10)
O1 0.0405(7) 0.0664(9) 0.0254(6) -0.0066(6) 0.0047(5) -0.0192(6)
O2 0.0312(6) 0.0659(9) 0.0308(6) 0.0146(6) 0.0026(5) -0.0113(6)
O3 0.0255(5) 0.0451(8) 0.0565(8) 0.0104(6) 0.0012(5) 0.0006(5)
O4 0.0309(7) 0.0697(12) 0.0913(13) -0.0028(10) -0.0013(8) -0.0215(7)
S1 0.0361(2) 0.0338(2) 0.0602(3) 0.0045(2) 0.0130(2) 0.00256(18)

loop_
_atom_type_symbol
_atom_type_description
_atom_type_scat_dispersion_real
_atom_type_scat_dispersion_imag
_atom_type_scat_source
C C 0.0033 0.0016 'International Tables Vol C Tables 4.2.6.8 and 6.1.1.4'
H H 0.0000 0.0000 'International Tables Vol C Tables 4.2.6.8 and 6.1.1.4'
O O 0.0106 0.0060 'International Tables Vol C Tables 4.2.6.8 and 6.1.1.4'
S S 0.1246 0.1234 'International Tables Vol C Tables 4.2.6.8 and 6.1.1.4'

loop_
_geom_angle_atom_site_label_1
_geom_angle_atom_site_label_2
_geom_angle_atom_site_label_3
_geom_angle
_geom_angle_site_symmetry_1
_geom_angle_site_symmetry_3
O1 C1 C3 121.03(15) . .
O1 C1 C2 119.49(15) . .
C3 C1 C2 119.21(13) . .
O2 C2 C3 119.70(15) . 7_557
O2 C2 C1 118.30(13) . .
C3 C2 C1 121.45(14) 7_557 .
C2 C3 C4 123.50(15) 7_557 .
C2 C3 C1 118.40(14) 7_557 .
C4 C3 C1 117.62(13) . .
C5 C4 C3 127.63(16) . .
C5 C4 S1 109.90(12) . .
C3 C4 S1 122.40(11) . .
O3 C5 C4 123.97(15) . .
O3 C5 C6 122.93(15) . .
C4 C5 C6 113.09(16) . .
C7 C6 O4 124.69(19) . .
C7 C6 C5 113.04(17) . .
O4 C6 C5 122.26(19) . .
C6 C7 S1 111.09(15) . .
C6 C7 H14 124.5 . .
S1 C7 H14 124.5 . .
C9 C8 O3 121.8(3) . .
C9 C8 H16A 106.9 . .
O3 C8 H16A 106.9 . .
C9 C8 H16B 106.9 . .
O3 C8 H16B 106.9 . .
H16A C8 H16B 106.7 . .
C8 C9 O4 124.0(2) . .
C8 C9 H15A 106.3 . .
O4 C9 H15A 106.3 . .
C8 C9 H15B 106.3 . .
O4 C9 H15B 106.3 . .
H15A C9 H15B 106.4 . .
O2 C10 C11 108.31(17) . .
O2 C10 H9A 110.0 . .
C11 C10 H9A 110.0 . .
O2 C10 H9B 110.0 . .
C11 C10 H9B 110.0 . .
H9A C10 H9B 108.4 . .
C10 C11 H10A 109.5 . .
C10 C11 H10B 109.5 . .
H10A C11 H10B 109.5 . .
C10 C11 H10C 109.5 . .
H10A C11 H10C 109.5 . .
H10B C11 H10C 109.5 . .
C2 O2 C10 119.88(14) . .
C5 O3 C8 112.95(18) . .
C6 O4 C9 113.50(18) . .
C7 S1 C4 92.87(10) . .

loop_
_geom_bond_atom_site_label_1
_geom_bond_atom_site_label_2
_geom_bond_distance
_geom_bond_site_symmetry_2
C1 O1 1.2220(19) .
C1 C3 1.475(2) .
C1 C2 1.499(2) .
C2 O2 1.342(2) .
C2 C3 1.359(2) 7_557
C3 C2 1.359(2) 7_557
C3 C4 1.467(2) .
C4 C5 1.370(2) .
C4 S1 1.7315(18) .
C5 O3 1.361(2) .
C5 C6 1.425(2) .
C6 C7 1.359(3) .
C6 O4 1.370(2) .
C7 S1 1.710(2) .
C7 H14 0.9300 .
C8 C9 1.350(5) .
C8 O3 1.416(3) .
C8 H16A 0.9700 .
C8 H16B 0.9700 .
C9 O4 1.374(4) .
C9 H15A 0.9700 .
C9 H15B 0.9700 .
C10 O2 1.467(2) .
C10 C11 1.488(3) .
C10 H9A 0.9700 .
C10 H9B 0.9700 .
C11 H10A 0.9600 .
C11 H10B 0.9600 .
C11 H10C 0.9600 .
